data_7012320
loop_
_publ_author_name
'Vagedes, Dominik'
'Erker, Gerhard'
'Kehr, Gerald'
'Bergander, Klaus'
'Kataeva, Olga'
'Fr\"ohlich, Roland'
'Grimme, Stefan'
'M\"uck-Lichtenfeld, Christian'

_publ_section_title
;
 Tris(pentafluorophenyl)borane adducts of substituted imidazoles:
 conformational features and chemical behavior upon deprotonation
;
_journal_issue 7
_journal_name_full 'Dalton Transactions'
_journal_page_first 1337
_journal_paper_doi 10.1039/b210030b
_journal_year 2003
_chemical_formula_sum 'C24 H10 B F15 N2'
_chemical_formula_weight 622.15
_space_group_IT_number 14
_symmetry_cell_setting monoclinic
_symmetry_space_group_name_Hall '-P 2yn'
_symmetry_space_group_name_H-M 'P 1 21/n 1'
_atom_sites_solution_hydrogens geom
_atom_sites_solution_primary direct
_atom_sites_solution_secondary difmap
_audit_creation_method SHELXL-97
_cell_angle_alpha 90.00
_cell_angle_beta 102.24(1)
_cell_angle_gamma 90.00
_cell_formula_units_Z 4
_cell_length_a 9.791(1)
_cell_length_b 19.826(1)
_cell_length_c 12.529(1)
_cell_measurement_temperature 198(2)
_cell_volume 2376.8(3)
_computing_cell_refinement 'Collect (Nonius B.V., 1998)'
_computing_data_collection 'Collect (Nonius B.V., 1998)'
_computing_data_reduction 'Denzo-SMN (Otwinowski & Minor, 1997)'
_computing_molecular_graphics 'SCHAKAL (Keller, 1997)'
_computing_publication_material 'SHELXL-97 (Shedlrick, 1997)'
_computing_structure_refinement 'SHELXL-97 (Sheldrick, 1997)'
_computing_structure_solution 'SHELXS-97 (Sheldrick, 1990)'
_diffrn_ambient_temperature 198(2)
_diffrn_measured_fraction_theta_full 0.983
_diffrn_measured_fraction_theta_max 0.983
_diffrn_measurement_device_type 'Nonius KappaCCD'
_diffrn_measurement_method '\w and \f scans'
_diffrn_radiation_monochromator graphite
_diffrn_radiation_source 'rotating anode Nonius FR591'
_diffrn_radiation_type MoK\a
_diffrn_radiation_wavelength 0.71073
_diffrn_reflns_av_R_equivalents 0.0520
_diffrn_reflns_av_sigmaI/netI 0.0518
_diffrn_reflns_limit_h_max 12
_diffrn_reflns_limit_h_min -12
_diffrn_reflns_limit_k_max 26
_diffrn_reflns_limit_k_min -24
_diffrn_reflns_limit_l_max 16
_diffrn_reflns_limit_l_min -15
_diffrn_reflns_number 22809
_diffrn_reflns_theta_full 28.28
_diffrn_reflns_theta_max 28.28
_diffrn_reflns_theta_min 1.95
_exptl_absorpt_coefficient_mu 0.185
_exptl_absorpt_correction_T_max 0.9639
_exptl_absorpt_correction_T_min 0.9380
_exptl_absorpt_correction_type 'SORTAV (Blessing, 1995 & 1997)'
_exptl_crystal_colour colourless
_exptl_crystal_density_diffrn 1.739
_exptl_crystal_density_method 'not measured'
_exptl_crystal_description block
_exptl_crystal_F_000 1232
_exptl_crystal_size_max 0.35
_exptl_crystal_size_mid 0.25
_exptl_crystal_size_min 0.20
_refine_diff_density_max 0.250
_refine_diff_density_min -0.277
_refine_diff_density_rms 0.053
_refine_ls_extinction_method none
_refine_ls_goodness_of_fit_ref 1.028
_refine_ls_hydrogen_treatment 'refined as riding atoms'
_refine_ls_matrix_type full
_refine_ls_number_parameters 382
_refine_ls_number_reflns 5800
_refine_ls_number_restraints 0
_refine_ls_restrained_S_all 1.028
_refine_ls_R_factor_all 0.0869
_refine_ls_R_factor_gt 0.0434
_refine_ls_shift/su_max 0.000
_refine_ls_shift/su_mean 0.000
_refine_ls_structure_factor_coef Fsqd
_refine_ls_weighting_details 'calc w=1/[\s^2^(Fo^2^)+(0.0464P)^2^+0.5598P] where P=(Fo^2^+2Fc^2^)/3'
_refine_ls_weighting_scheme calc
_refine_ls_wR_factor_gt 0.0930
_refine_ls_wR_factor_ref 0.1089
_reflns_number_gt 3695
_reflns_number_total 5800
_reflns_threshold_expression >2sigma(I)
_cod_data_source_file b210030b.txt
_cod_data_source_block erk1639
_cod_original_sg_symbol_H-M P21/n
_cod_database_code 7012320

loop_
_symmetry_equiv_pos_as_xyz
'x, y, z'
'-x+1/2, y+1/2, -z+1/2'
'-x, -y, -z'
'x-1/2, -y-1/2, z-1/2'

loop_
_atom_site_label
_atom_site_type_symbol
_atom_site_fract_x
_atom_site_fract_y
_atom_site_fract_z
_atom_site_U_iso_or_equiv
_atom_site_adp_type
_atom_site_occupancy
_atom_site_symmetry_multiplicity
_atom_site_calc_flag
_atom_site_refinement_flags
_atom_site_disorder_assembly
_atom_site_disorder_group
N1 N -0.10076(14) 0.36513(7) 0.62246(11) 0.0248(3) Uani 1 1 d . . .
C2 C -0.17808(17) 0.42048(9) 0.61212(15) 0.0263(4) Uani 1 1 d . . .
H2 H -0.2170 0.4418 0.5446 0.032 Uiso 1 1 calc R . .
N3 N -0.19383(15) 0.44210(8) 0.70860(13) 0.0308(4) Uani 1 1 d . . .
C4 C -0.12236(19) 0.39872(11) 0.78784(15) 0.0340(5) Uani 1 1 d . . .
C5 C -0.06296(18) 0.35141(10) 0.73418(14) 0.0313(4) Uani 1 1 d . . .
C6 C -0.2794(2) 0.49952(11) 0.72671(18) 0.0433(5) Uani 1 1 d . . .
H6A H -0.3204 0.5207 0.6565 0.065 Uiso 1 1 calc R . .
H6B H -0.2211 0.5324 0.7741 0.065 Uiso 1 1 calc R . .
H6C H -0.3543 0.4840 0.7617 0.065 Uiso 1 1 calc R . .
C7 C -0.1226(3) 0.40738(15) 0.90531(17) 0.0570(7) Uani 1 1 d . . .
H7A H -0.0706 0.3703 0.9471 0.085 Uiso 1 1 calc R . .
H7B H -0.2191 0.4072 0.9155 0.085 Uiso 1 1 calc R . .
H7C H -0.0783 0.4504 0.9310 0.085 Uiso 1 1 calc R . .
C8 C 0.0256(2) 0.29286(11) 0.78086(16) 0.0431(5) Uani 1 1 d . . .
H8A H 0.1244 0.3045 0.7881 0.065 Uiso 1 1 calc R . .
H8B H 0.0028 0.2539 0.7322 0.065 Uiso 1 1 calc R . .
H8C H 0.0077 0.2817 0.8529 0.065 Uiso 1 1 calc R . .
B B -0.05590(19) 0.32554(11) 0.52522(16) 0.0245(4) Uani 1 1 d . . .
C11 C -0.11311(16) 0.24760(9) 0.51573(13) 0.0245(4) Uani 1 1 d . . .
C12 C -0.07528(18) 0.20471(10) 0.43915(14) 0.0306(4) Uani 1 1 d . . .
F12 F 0.00978(12) 0.22821(6) 0.37550(9) 0.0411(3) Uani 1 1 d . . .
C13 C -0.1171(2) 0.13876(10) 0.42332(16) 0.0368(5) Uani 1 1 d . . .
F13 F -0.07159(15) 0.09971(7) 0.35013(11) 0.0580(4) Uani 1 1 d . . .
C14 C -0.2066(2) 0.11264(10) 0.48336(17) 0.0387(5) Uani 1 1 d . . .
F14 F -0.25055(15) 0.04877(6) 0.46937(12) 0.0628(4) Uani 1 1 d . . .
C15 C -0.25134(18) 0.15292(10) 0.55746(15) 0.0320(4) Uani 1 1 d . . .
F15 F -0.34024(12) 0.12849(6) 0.61589(10) 0.0478(3) Uani 1 1 d . . .
C16 C -0.20496(17) 0.21850(9) 0.57217(14) 0.0267(4) Uani 1 1 d . . .
F16 F -0.25638(10) 0.25367(6) 0.64633(9) 0.0362(3) Uani 1 1 d . . .
C21 C 0.11630(17) 0.33187(9) 0.55333(13) 0.0251(4) Uani 1 1 d . . .
C22 C 0.17731(18) 0.39538(9) 0.56319(15) 0.0291(4) Uani 1 1 d . . .
F22 F 0.09530(10) 0.45081(5) 0.54283(9) 0.0380(3) Uani 1 1 d . . .
C23 C 0.31820(18) 0.40703(10) 0.59201(15) 0.0321(4) Uani 1 1 d . . .
F23 F 0.36860(11) 0.47051(6) 0.59851(11) 0.0482(3) Uani 1 1 d . . .
C24 C 0.40875(17) 0.35360(10) 0.61500(16) 0.0336(4) Uani 1 1 d . . .
F24 F 0.54594(10) 0.36452(6) 0.64605(10) 0.0477(3) Uani 1 1 d . . .
C25 C 0.35536(18) 0.28965(10) 0.60774(16) 0.0319(4) Uani 1 1 d . . .
F25 F 0.44087(11) 0.23637(6) 0.63006(11) 0.0480(3) Uani 1 1 d . . .
C26 C 0.21267(18) 0.28040(9) 0.57853(15) 0.0280(4) Uani 1 1 d . . .
F26 F 0.17200(10) 0.21541(5) 0.57936(9) 0.0400(3) Uani 1 1 d . . .
C31 C -0.13460(17) 0.36077(9) 0.40897(14) 0.0247(4) Uani 1 1 d . . .
C32 C -0.07316(18) 0.38752(10) 0.32896(14) 0.0289(4) Uani 1 1 d . . .
F32 F 0.06698(11) 0.38897(6) 0.34131(9) 0.0422(3) Uani 1 1 d . . .
C33 C -0.1466(2) 0.41340(10) 0.23129(15) 0.0331(4) Uani 1 1 d . . .
F33 F -0.07821(13) 0.43929(7) 0.15844(9) 0.0508(3) Uani 1 1 d . . .
C34 C -0.2894(2) 0.41223(10) 0.20833(15) 0.0336(4) Uani 1 1 d . . .
F34 F -0.36289(13) 0.43562(7) 0.11306(9) 0.0506(3) Uani 1 1 d . . .
C35 C -0.35685(18) 0.38594(9) 0.28369(15) 0.0303(4) Uani 1 1 d . . .
F35 F -0.49723(11) 0.38458(6) 0.26328(9) 0.0447(3) Uani 1 1 d . . .
C36 C -0.27983(17) 0.36090(9) 0.37990(14) 0.0265(4) Uani 1 1 d . . .
F36 F -0.35430(10) 0.33550(6) 0.45039(8) 0.0342(3) Uani 1 1 d . . .

loop_
_atom_site_aniso_label
_atom_site_aniso_U_11
_atom_site_aniso_U_22
_atom_site_aniso_U_33
_atom_site_aniso_U_23
_atom_site_aniso_U_13
_atom_site_aniso_U_12
N1 0.0231(7) 0.0253(8) 0.0250(8) -0.0012(6) 0.0028(6) -0.0013(6)
C2 0.0240(8) 0.0236(10) 0.0307(10) -0.0032(8) 0.0041(7) -0.0017(7)
N3 0.0277(8) 0.0284(9) 0.0358(9) -0.0096(7) 0.0058(6) -0.0013(6)
C4 0.0322(10) 0.0405(12) 0.0283(10) -0.0061(9) 0.0041(8) -0.0031(8)
C5 0.0287(9) 0.0372(12) 0.0256(9) -0.0019(8) 0.0004(7) -0.0017(8)
C6 0.0403(11) 0.0354(13) 0.0557(13) -0.0155(10) 0.0139(10) 0.0020(9)
C7 0.0608(14) 0.0765(19) 0.0321(12) -0.0124(11) 0.0066(10) 0.0083(13)
C8 0.0449(12) 0.0490(14) 0.0307(11) 0.0030(9) -0.0027(9) 0.0108(10)
B 0.0235(9) 0.0242(11) 0.0258(10) 0.0000(8) 0.0050(8) -0.0002(8)
C11 0.0230(8) 0.0238(10) 0.0246(9) 0.0006(7) 0.0006(7) 0.0003(7)
C12 0.0332(9) 0.0292(11) 0.0289(10) 0.0020(8) 0.0056(8) -0.0007(8)
F12 0.0532(7) 0.0375(7) 0.0377(6) -0.0018(5) 0.0211(5) -0.0011(5)
C13 0.0479(11) 0.0274(11) 0.0332(11) -0.0064(9) 0.0040(9) 0.0039(9)
F13 0.0892(10) 0.0362(8) 0.0520(8) -0.0160(6) 0.0227(7) 0.0005(7)
C14 0.0430(11) 0.0211(11) 0.0472(12) 0.0008(9) -0.0009(9) -0.0076(9)
F14 0.0803(9) 0.0247(7) 0.0833(10) -0.0068(7) 0.0174(8) -0.0158(6)
C15 0.0286(9) 0.0275(11) 0.0378(11) 0.0100(9) 0.0024(8) -0.0033(8)
F15 0.0436(7) 0.0382(7) 0.0644(8) 0.0146(6) 0.0174(6) -0.0099(5)
C16 0.0248(9) 0.0253(10) 0.0292(9) 0.0014(8) 0.0038(7) 0.0016(7)
F16 0.0347(6) 0.0359(7) 0.0419(6) -0.0001(5) 0.0168(5) -0.0024(5)
C21 0.0245(8) 0.0251(10) 0.0252(9) 0.0023(7) 0.0043(7) 0.0000(7)
C22 0.0278(9) 0.0244(10) 0.0342(10) 0.0018(8) 0.0045(7) 0.0029(8)
F22 0.0310(6) 0.0219(6) 0.0594(7) 0.0025(5) 0.0055(5) 0.0022(4)
C23 0.0297(10) 0.0271(11) 0.0395(11) -0.0045(8) 0.0074(8) -0.0081(8)
F23 0.0353(6) 0.0302(7) 0.0777(9) -0.0055(6) 0.0087(6) -0.0115(5)
C24 0.0200(9) 0.0403(12) 0.0408(11) -0.0038(9) 0.0071(7) -0.0025(8)
F24 0.0206(5) 0.0506(8) 0.0706(8) -0.0099(6) 0.0065(5) -0.0048(5)
C25 0.0251(9) 0.0304(11) 0.0396(11) 0.0007(8) 0.0056(8) 0.0053(8)
F25 0.0276(6) 0.0370(7) 0.0764(9) 0.0006(6) 0.0042(5) 0.0116(5)
C26 0.0286(9) 0.0221(10) 0.0331(10) 0.0011(8) 0.0060(7) -0.0014(7)
F26 0.0309(6) 0.0230(6) 0.0631(8) 0.0062(5) 0.0032(5) 0.0006(4)
C31 0.0271(9) 0.0211(10) 0.0255(9) -0.0017(7) 0.0050(7) 0.0009(7)
C32 0.0280(9) 0.0281(11) 0.0306(10) 0.0005(8) 0.0061(7) 0.0034(8)
F32 0.0303(6) 0.0593(8) 0.0394(6) 0.0124(6) 0.0126(5) 0.0033(5)
C33 0.0465(11) 0.0281(11) 0.0267(10) 0.0027(8) 0.0120(8) 0.0027(8)
F33 0.0569(7) 0.0630(9) 0.0362(7) 0.0197(6) 0.0185(6) 0.0079(6)
C34 0.0447(11) 0.0264(11) 0.0252(10) 0.0010(8) -0.0026(8) 0.0056(8)
F34 0.0582(8) 0.0501(8) 0.0354(6) 0.0141(6) -0.0082(5) 0.0047(6)
C35 0.0269(9) 0.0247(10) 0.0351(10) -0.0025(8) -0.0029(8) 0.0006(7)
F35 0.0278(6) 0.0490(8) 0.0502(7) 0.0046(6) -0.0077(5) 0.0014(5)
C36 0.0294(9) 0.0228(10) 0.0275(9) -0.0008(7) 0.0066(7) -0.0010(7)
F36 0.0258(5) 0.0417(7) 0.0348(6) 0.0034(5) 0.0055(4) -0.0039(5)

loop_
_atom_type_symbol
_atom_type_description
_atom_type_scat_dispersion_real
_atom_type_scat_dispersion_imag
_atom_type_scat_source
C C 0.0033 0.0016 'International Tables Vol C Tables 4.2.6.8 and 6.1.1.4'
H H 0.0000 0.0000 'International Tables Vol C Tables 4.2.6.8 and 6.1.1.4'
B B 0.0013 0.0007 'International Tables Vol C Tables 4.2.6.8 and 6.1.1.4'
N N 0.0061 0.0033 'International Tables Vol C Tables 4.2.6.8 and 6.1.1.4'
F F 0.0171 0.0103 'International Tables Vol C Tables 4.2.6.8 and 6.1.1.4'

loop_
_geom_angle_atom_site_label_1
_geom_angle_atom_site_label_2
_geom_angle_atom_site_label_3
_geom_angle
_geom_angle_site_symmetry_1
_geom_angle_site_symmetry_3
_geom_angle_publ_flag
C2 N1 C5 106.51(15) . . ?
C2 N1 B 125.47(14) . . ?
C5 N1 B 127.96(15) . . ?
N3 C2 N1 110.76(15) . . ?
C2 N3 C4 108.35(15) . . ?
C2 N3 C6 125.25(17) . . ?
C4 N3 C6 126.30(16) . . ?
C5 C4 N3 106.19(16) . . ?
C5 C4 C7 131.6(2) . . ?
N3 C4 C7 122.18(18) . . ?
C4 C5 N1 108.18(16) . . ?
C4 C5 C8 128.24(17) . . ?
N1 C5 C8 123.56(17) . . ?
N1 B C11 112.07(14) . . ?
N1 B C31 108.33(14) . . ?
C11 B C31 104.26(13) . . ?
N1 B C21 103.57(13) . . ?
C11 B C21 113.86(14) . . ?
C31 B C21 114.84(14) . . ?
C16 C11 C12 113.28(16) . . ?
C16 C11 B 127.28(16) . . ?
C12 C11 B 119.32(15) . . ?
F12 C12 C13 116.45(17) . . ?
F12 C12 C11 118.95(16) . . ?
C13 C12 C11 124.60(17) . . ?
F13 C13 C14 119.92(18) . . ?
F13 C13 C12 120.99(18) . . ?
C14 C13 C12 119.09(18) . . ?
F14 C14 C15 120.15(18) . . ?
F14 C14 C13 120.73(19) . . ?
C15 C14 C13 119.12(18) . . ?
F15 C15 C14 119.94(17) . . ?
F15 C15 C16 120.12(17) . . ?
C14 C15 C16 119.94(17) . . ?
F16 C16 C15 114.96(15) . . ?
F16 C16 C11 121.16(16) . . ?
C15 C16 C11 123.89(17) . . ?
C26 C21 C22 112.95(15) . . ?
C26 C21 B 127.57(16) . . ?
C22 C21 B 119.23(15) . . ?
F22 C22 C23 115.92(16) . . ?
F22 C22 C21 119.55(15) . . ?
C23 C22 C21 124.54(17) . . ?
F23 C23 C22 120.58(17) . . ?
F23 C23 C24 119.74(16) . . ?
C22 C23 C24 119.68(17) . . ?
F24 C24 C25 121.12(17) . . ?
F24 C24 C23 120.11(17) . . ?
C25 C24 C23 118.75(16) . . ?
F25 C25 C24 120.27(16) . . ?
F25 C25 C26 120.23(17) . . ?
C24 C25 C26 119.50(17) . . ?
F26 C26 C25 114.13(15) . . ?
F26 C26 C21 121.28(15) . . ?
C25 C26 C21 124.57(17) . . ?
C32 C31 C36 112.83(15) . . ?
C32 C31 B 127.56(15) . . ?
C36 C31 B 119.45(15) . . ?
F32 C32 C31 120.98(15) . . ?
F32 C32 C33 114.82(16) . . ?
C31 C32 C33 124.19(16) . . ?
F33 C33 C34 119.90(16) . . ?
F33 C33 C32 120.27(17) . . ?
C34 C33 C32 119.83(17) . . ?
F34 C34 C35 120.07(17) . . ?
F34 C34 C33 120.95(18) . . ?
C35 C34 C33 118.97(16) . . ?
F35 C35 C34 120.09(15) . . ?
F35 C35 C36 120.62(17) . . ?
C34 C35 C36 119.29(16) . . ?
F36 C36 C35 115.80(15) . . ?
F36 C36 C31 119.33(15) . . ?
C35 C36 C31 124.86(17) . . ?

loop_
_geom_bond_atom_site_label_1
_geom_bond_atom_site_label_2
_geom_bond_distance
_geom_bond_site_symmetry_2
_geom_bond_publ_flag
N1 C2 1.324(2) . ?
N1 C5 1.397(2) . ?
N1 B 1.588(2) . ?
C2 N3 1.322(2) . ?
N3 C4 1.386(3) . ?
N3 C6 1.459(2) . ?
C4 C5 1.355(3) . ?
C4 C7 1.482(3) . ?
C5 C8 1.492(3) . ?
B C11 1.639(3) . ?
B C31 1.651(3) . ?
B C21 1.652(2) . ?
C11 C16 1.383(2) . ?
C11 C12 1.390(3) . ?
C12 F12 1.352(2) . ?
C12 C13 1.372(3) . ?
C13 F13 1.346(2) . ?
C13 C14 1.372(3) . ?
C14 F14 1.337(2) . ?
C14 C15 1.365(3) . ?
C15 F15 1.341(2) . ?
C15 C16 1.377(3) . ?
C16 F16 1.342(2) . ?
C21 C26 1.380(2) . ?
C21 C22 1.388(3) . ?
C22 F22 1.353(2) . ?
C22 C23 1.369(2) . ?
C23 F23 1.348(2) . ?
C23 C24 1.372(3) . ?
C24 F24 1.334(2) . ?
C24 C25 1.367(3) . ?
C25 F25 1.340(2) . ?
C25 C26 1.379(3) . ?
C26 F26 1.349(2) . ?
C31 C32 1.380(2) . ?
C31 C36 1.391(2) . ?
C32 F32 1.348(2) . ?
C32 C33 1.380(3) . ?
C33 F33 1.343(2) . ?
C33 C34 1.367(3) . ?
C34 F34 1.339(2) . ?
C34 C35 1.365(3) . ?
C35 F35 1.344(2) . ?
C35 C36 1.372(2) . ?
C36 F36 1.356(2) . ?

loop_
_geom_torsion_atom_site_label_1
_geom_torsion_atom_site_label_2
_geom_torsion_atom_site_label_3
_geom_torsion_atom_site_label_4
_geom_torsion
_geom_torsion_site_symmetry_1
_geom_torsion_site_symmetry_2
_geom_torsion_site_symmetry_3
_geom_torsion_site_symmetry_4
_geom_torsion_publ_flag
C5 N1 C2 N3 -1.01(19) . . . . ?
B N1 C2 N3 -178.35(14) . . . . ?
N1 C2 N3 C4 0.2(2) . . . . ?
N1 C2 N3 C6 -176.30(16) . . . . ?
C2 N3 C4 C5 0.7(2) . . . . ?
C6 N3 C4 C5 177.16(17) . . . . ?
C2 N3 C4 C7 -177.98(19) . . . . ?
C6 N3 C4 C7 -1.5(3) . . . . ?
N3 C4 C5 N1 -1.3(2) . . . . ?
C7 C4 C5 N1 177.2(2) . . . . ?
N3 C4 C5 C8 179.97(19) . . . . ?
C7 C4 C5 C8 -1.5(4) . . . . ?
C2 N1 C5 C4 1.4(2) . . . . ?
B N1 C5 C4 178.69(16) . . . . ?
C2 N1 C5 C8 -179.76(18) . . . . ?
B N1 C5 C8 -2.5(3) . . . . ?
C2 N1 B C11 -119.93(17) . . . . ?
C5 N1 B C11 63.3(2) . . . . ?
C2 N1 B C31 -5.5(2) . . . . ?
C5 N1 B C31 177.78(15) . . . . ?
C2 N1 B C21 116.90(17) . . . . ?
C5 N1 B C21 -59.9(2) . . . . ?
N1 B C11 C16 8.4(2) . . . . ?
C31 B C11 C16 -108.59(18) . . . . ?
C21 B C11 C16 125.50(18) . . . . ?
N1 B C11 C12 -175.89(14) . . . . ?
C31 B C11 C12 67.16(18) . . . . ?
C21 B C11 C12 -58.7(2) . . . . ?
C16 C11 C12 F12 177.36(15) . . . . ?
B C11 C12 F12 1.0(2) . . . . ?
C16 C11 C12 C13 -3.3(3) . . . . ?
B C11 C12 C13 -179.67(17) . . . . ?
F12 C12 C13 F13 1.8(3) . . . . ?
C11 C12 C13 F13 -177.49(16) . . . . ?
F12 C12 C13 C14 -178.19(16) . . . . ?
C11 C12 C13 C14 2.5(3) . . . . ?
F13 C13 C14 F14 -0.7(3) . . . . ?
C12 C13 C14 F14 179.36(17) . . . . ?
F13 C13 C14 C15 179.81(17) . . . . ?
C12 C13 C14 C15 -0.2(3) . . . . ?
F14 C14 C15 F15 -0.4(3) . . . . ?
C13 C14 C15 F15 179.16(17) . . . . ?
F14 C14 C15 C16 179.51(16) . . . . ?
C13 C14 C15 C16 -0.9(3) . . . . ?
F15 C15 C16 F16 -0.6(2) . . . . ?
C14 C15 C16 F16 179.51(16) . . . . ?
F15 C15 C16 C11 179.78(15) . . . . ?
C14 C15 C16 C11 -0.1(3) . . . . ?
C12 C11 C16 F16 -177.47(15) . . . . ?
B C11 C16 F16 -1.5(3) . . . . ?
C12 C11 C16 C15 2.1(2) . . . . ?
B C11 C16 C15 178.10(16) . . . . ?
N1 B C21 C26 115.68(19) . . . . ?
C11 B C21 C26 -6.3(2) . . . . ?
C31 B C21 C26 -126.40(19) . . . . ?
N1 B C21 C22 -58.1(2) . . . . ?
C11 B C21 C22 179.88(15) . . . . ?
C31 B C21 C22 59.8(2) . . . . ?
C26 C21 C22 F22 -178.89(15) . . . . ?
B C21 C22 F22 -4.2(2) . . . . ?
C26 C21 C22 C23 1.6(3) . . . . ?
B C21 C22 C23 176.29(17) . . . . ?
F22 C22 C23 F23 -0.2(3) . . . . ?
C21 C22 C23 F23 179.28(17) . . . . ?
F22 C22 C23 C24 179.43(16) . . . . ?
C21 C22 C23 C24 -1.0(3) . . . . ?
F23 C23 C24 F24 1.5(3) . . . . ?
C22 C23 C24 F24 -178.16(17) . . . . ?
F23 C23 C24 C25 -179.91(17) . . . . ?
C22 C23 C24 C25 0.4(3) . . . . ?
F24 C24 C25 F25 -1.2(3) . . . . ?
C23 C24 C25 F25 -179.74(18) . . . . ?
F24 C24 C25 C26 178.06(17) . . . . ?
C23 C24 C25 C26 -0.5(3) . . . . ?
F25 C25 C26 F26 2.4(3) . . . . ?
C24 C25 C26 F26 -176.88(17) . . . . ?
F25 C25 C26 C21 -179.53(17) . . . . ?
C24 C25 C26 C21 1.2(3) . . . . ?
C22 C21 C26 F26 176.30(16) . . . . ?
B C21 C26 F26 2.1(3) . . . . ?
C22 C21 C26 C25 -1.7(3) . . . . ?
B C21 C26 C25 -175.85(17) . . . . ?
N1 B C31 C32 123.01(19) . . . . ?
C11 B C31 C32 -117.47(19) . . . . ?
C21 B C31 C32 7.8(3) . . . . ?
N1 B C31 C36 -62.0(2) . . . . ?
C11 B C31 C36 57.5(2) . . . . ?
C21 B C31 C36 -177.18(15) . . . . ?
C36 C31 C32 F32 -177.34(16) . . . . ?
B C31 C32 F32 -2.1(3) . . . . ?
C36 C31 C32 C33 1.6(3) . . . . ?
B C31 C32 C33 176.84(18) . . . . ?
F32 C32 C33 F33 -1.9(3) . . . . ?
C31 C32 C33 F33 179.15(17) . . . . ?
F32 C32 C33 C34 177.64(17) . . . . ?
C31 C32 C33 C34 -1.3(3) . . . . ?
F33 C33 C34 F34 1.1(3) . . . . ?
C32 C33 C34 F34 -178.44(18) . . . . ?
F33 C33 C34 C35 -179.74(17) . . . . ?
C32 C33 C34 C35 0.7(3) . . . . ?
F34 C34 C35 F35 -1.2(3) . . . . ?
C33 C34 C35 F35 179.62(17) . . . . ?
F34 C34 C35 C36 178.62(17) . . . . ?
C33 C34 C35 C36 -0.5(3) . . . . ?
F35 C35 C36 F36 0.0(3) . . . . ?
C34 C35 C36 F36 -179.82(16) . . . . ?
F35 C35 C36 C31 -179.21(16) . . . . ?
C34 C35 C36 C31 1.0(3) . . . . ?
C32 C31 C36 F36 179.42(15) . . . . ?
B C31 C36 F36 3.7(2) . . . . ?
C32 C31 C36 C35 -1.4(3) . . . . ?
B C31 C36 C35 -177.09(17) . . . . ?
